data_7004927
loop_
_publ_author_name
'De\'ak, Andrea'
'Kir\'aly, P\'eter'
'T\'ark\'anyi, G\'abor'

_publ_section_title
;
 Preparation and structural characterization of trimethyltin(IV)
 tropolonate. Investigation of a rare methyl-migrational dismutation in
 the solution, solid and liquid states.
;
_journal_issue 2
_journal_name_full 'Dalton transactions (Cambridge, England : 2003)'
_journal_page_first 234
_journal_page_last 239
_journal_paper_doi 10.1039/b613692c
_journal_year 2007
_chemical_compound_source 'obtained from the melt, from Me3Sn(trop) dismutation'
_chemical_formula_moiety 'C16 H16 O4 Sn'
_chemical_formula_sum 'C16 H16 O4 Sn'
_chemical_formula_weight 390.98
_chemical_name_common dimethyltin(IV)-bis(tropolonate)
_chemical_name_systematic
;
dimethyltin(IV)-bis(tropolonate)
;
_space_group_IT_number 14
_symmetry_cell_setting monoclinic
_symmetry_space_group_name_Hall '-P 2ybc'
_symmetry_space_group_name_H-M 'P 1 21/c 1'
_atom_sites_solution_hydrogens geom
_atom_sites_solution_primary direct
_atom_sites_solution_secondary difmap
_audit_creation_method SHELXL-97
_cell_angle_alpha 90.00
_cell_angle_beta 98.24(4)
_cell_angle_gamma 90.00
_cell_formula_units_Z 4
_cell_length_a 10.732(4)
_cell_length_b 14.192(6)
_cell_length_c 10.561(4)
_cell_measurement_reflns_used 11252
_cell_measurement_temperature 295(2)
_cell_measurement_theta_max 27.67
_cell_measurement_theta_min 3.14
_cell_volume 1591.9(11)
_computing_cell_refinement 'CrystalClear (Rigaku/MSC Inc., 2005)'
_computing_data_collection 'CrystalClear (Rigaku/MSC Inc., 2005)'
_computing_data_reduction 'CrystalClear (Rigaku/MSC Inc., 2005)'
_computing_molecular_graphics 'PLATON (Spek, 2003)'
_computing_publication_material 'WinGX (Farrugia, 1999), PLATON (Spek, 2003)'
_computing_structure_refinement 'SHELXL-97 (Sheldrick, 1997)'
_computing_structure_solution 'SIR92 (Altomare <i>et al.</i>, 1994)'
_diffrn_ambient_temperature 295(2)
_diffrn_measured_fraction_theta_full 0.977
_diffrn_measured_fraction_theta_max 0.977
_diffrn_measurement_device_type 'R Axis Rapid'
_diffrn_measurement_method 'phi and omega scans'
_diffrn_radiation_monochromator graphite
_diffrn_radiation_source 'fine-focus sealed tube'
_diffrn_radiation_type MoK\a
_diffrn_radiation_wavelength 0.71070
_diffrn_reflns_av_R_equivalents 0.0310
_diffrn_reflns_av_sigmaI/netI 0.0260
_diffrn_reflns_limit_h_max 11
_diffrn_reflns_limit_h_min -12
_diffrn_reflns_limit_k_max 16
_diffrn_reflns_limit_k_min -16
_diffrn_reflns_limit_l_max 12
_diffrn_reflns_limit_l_min -12
_diffrn_reflns_number 10055
_diffrn_reflns_theta_full 25.01
_diffrn_reflns_theta_max 25.01
_diffrn_reflns_theta_min 3.26
_exptl_absorpt_coefficient_mu 1.617
_exptl_absorpt_correction_T_max 0.6933
_exptl_absorpt_correction_T_min 0.5459
_exptl_absorpt_correction_type empirical
_exptl_crystal_colour chunk
_exptl_crystal_density_diffrn 1.631
_exptl_crystal_density_method 'not measured'
_exptl_crystal_description yellowish
_exptl_crystal_F_000 776
_exptl_crystal_size_max 0.41
_exptl_crystal_size_mid 0.41
_exptl_crystal_size_min 0.23
_refine_diff_density_max 0.606
_refine_diff_density_min -0.596
_refine_diff_density_rms 0.183
_refine_ls_extinction_method none
_refine_ls_goodness_of_fit_ref 1.245
_refine_ls_hydrogen_treatment constr
_refine_ls_matrix_type full
_refine_ls_number_parameters 192
_refine_ls_number_reflns 2750
_refine_ls_number_restraints 0
_refine_ls_restrained_S_all 1.245
_refine_ls_R_factor_all 0.0457
_refine_ls_R_factor_gt 0.0329
_refine_ls_shift/su_max 0.000
_refine_ls_shift/su_mean 0.000
_refine_ls_structure_factor_coef Fsqd
_refine_ls_weighting_details 'calc w=1/[\s^2^(Fo^2^)+(0.0616P)^2^+1.0454P] where P=(Fo^2^+2Fc^2^)/3'
_refine_ls_weighting_scheme calc
_refine_ls_wR_factor_gt 0.0943
_refine_ls_wR_factor_ref 0.1223
_reflns_number_gt 2242
_reflns_number_total 2750
_reflns_threshold_expression >2sigma(I)
_cod_data_source_file b613692c.txt
_cod_data_source_block complex2
_cod_original_sg_symbol_H-M 'P 21/c'
_cod_database_code 7004927

loop_
_symmetry_equiv_pos_as_xyz
'x, y, z'
'-x, y+1/2, -z+1/2'
'-x, -y, -z'
'x, -y-1/2, z-1/2'

loop_
_atom_site_label
_atom_site_type_symbol
_atom_site_fract_x
_atom_site_fract_y
_atom_site_fract_z
_atom_site_U_iso_or_equiv
_atom_site_adp_type
_atom_site_occupancy
_atom_site_symmetry_multiplicity
_atom_site_calc_flag
_atom_site_refinement_flags
_atom_site_disorder_assembly
_atom_site_disorder_group
Sn1 Sn 0.27408(4) -0.09256(3) 0.27115(4) 0.05143(18) Uani 1 1 d . . .
O1B O 0.3304(4) 0.0558(3) 0.2532(5) 0.0659(11) Uani 1 1 d . . .
O2A O 0.1547(4) -0.0483(4) 0.0959(4) 0.0703(12) Uani 1 1 d . . .
O2B O 0.1584(3) -0.0079(2) 0.3795(4) 0.0517(9) Uani 1 1 d . . .
O1A O 0.3784(4) -0.1182(3) 0.1174(4) 0.0658(11) Uani 1 1 d . . .
C1 C 0.4370(7) -0.1170(5) 0.4068(7) 0.0743(19) Uani 1 1 d . . .
H1A H 0.5065 -0.1329 0.3629 0.104 Uiso 1 1 calc R . .
H1B H 0.4213 -0.1680 0.4621 0.104 Uiso 1 1 calc R . .
H1C H 0.4570 -0.0611 0.4568 0.104 Uiso 1 1 calc R . .
C2B C 0.1843(5) 0.0820(3) 0.3911(5) 0.0453(12) Uani 1 1 d . . .
C2A C 0.2036(5) -0.0565(4) -0.0095(5) 0.0496(13) Uani 1 1 d . . .
C2 C 0.1451(7) -0.2075(5) 0.2765(9) 0.089(2) Uani 1 1 d . . .
H2A H 0.1543 -0.2509 0.2087 0.124 Uiso 1 1 calc R . .
H2B H 0.0605 -0.1838 0.2657 0.124 Uiso 1 1 calc R . .
H2C H 0.1629 -0.2393 0.3573 0.124 Uiso 1 1 calc R . .
C3B C 0.1182(6) 0.1352(4) 0.4685(6) 0.0619(15) Uani 1 1 d . . .
H3B H 0.0566 0.1017 0.5029 0.080 Uiso 1 1 calc R . .
C4B C 0.1263(8) 0.2281(5) 0.5040(7) 0.083(2) Uani 1 1 d . . .
H4B H 0.0720 0.2467 0.5604 0.107 Uiso 1 1 calc R . .
C7A C 0.4037(6) -0.0963(5) -0.0950(7) 0.0652(17) Uani 1 1 d . . .
H7A H 0.4859 -0.1167 -0.0701 0.085 Uiso 1 1 calc R . .
C5B C 0.2018(10) 0.2962(5) 0.4688(8) 0.096(3) Uani 1 1 d . . .
H5B H 0.1944 0.3551 0.5057 0.125 Uiso 1 1 calc R . .
C6A C 0.3747(6) -0.0753(5) -0.2218(7) 0.0724(19) Uani 1 1 d . . .
H6A H 0.4410 -0.0812 -0.2690 0.094 Uiso 1 1 calc R . .
C6B C 0.2893(8) 0.2893(5) 0.3840(9) 0.085(2) Uani 1 1 d . . .
H6B H 0.3317 0.3447 0.3702 0.110 Uiso 1 1 calc R . .
C5A C 0.2618(6) -0.0467(6) -0.2911(7) 0.0720(18) Uani 1 1 d . . .
H5A H 0.2605 -0.0394 -0.3788 0.094 Uiso 1 1 calc R . .
C7B C 0.3215(6) 0.2121(5) 0.3182(7) 0.0699(17) Uani 1 1 d . . .
H7B H 0.3804 0.2234 0.2634 0.091 Uiso 1 1 calc R . .
C4A C 0.1548(6) -0.0284(4) -0.2453(6) 0.0623(15) Uani 1 1 d . . .
H4A H 0.0881 -0.0107 -0.3069 0.081 Uiso 1 1 calc R . .
C1B C 0.2791(5) 0.1175(4) 0.3208(6) 0.0510(13) Uani 1 1 d . . .
C3A C 0.1265(5) -0.0312(4) -0.1231(6) 0.0551(14) Uani 1 1 d . . .
H3A H 0.0446 -0.0139 -0.1141 0.072 Uiso 1 1 calc R . .
C1A C 0.3290(5) -0.0920(4) 0.0046(6) 0.0516(13) Uani 1 1 d . . .

loop_
_atom_site_aniso_label
_atom_site_aniso_U_11
_atom_site_aniso_U_22
_atom_site_aniso_U_33
_atom_site_aniso_U_23
_atom_site_aniso_U_13
_atom_site_aniso_U_12
Sn1 0.0529(3) 0.0521(3) 0.0483(3) -0.00091(16) 0.00374(17) 0.01051(16)
O1B 0.062(2) 0.057(2) 0.084(3) 0.011(2) 0.029(2) 0.005(2)
O2A 0.055(2) 0.102(3) 0.053(3) 0.001(2) 0.005(2) 0.030(2)
O2B 0.055(2) 0.046(2) 0.056(2) -0.0017(17) 0.0143(18) 0.0031(17)
O1A 0.053(2) 0.090(3) 0.052(3) -0.001(2) -0.0007(19) 0.028(2)
C1 0.070(4) 0.089(5) 0.059(4) -0.004(3) -0.005(3) 0.014(4)
C2B 0.042(3) 0.046(3) 0.046(3) 0.000(2) 0.001(2) 0.002(2)
C2A 0.041(3) 0.056(3) 0.051(3) -0.005(3) 0.005(2) 0.009(2)
C2 0.076(5) 0.064(4) 0.125(7) -0.002(4) 0.013(5) -0.014(4)
C3B 0.080(4) 0.054(3) 0.054(4) 0.001(3) 0.015(3) 0.005(3)
C4B 0.115(6) 0.067(4) 0.070(5) -0.010(4) 0.028(4) 0.010(4)
C7A 0.043(3) 0.088(5) 0.063(4) 0.001(3) 0.003(3) 0.010(3)
C5B 0.163(9) 0.049(4) 0.074(5) -0.007(3) 0.008(6) -0.016(5)
C6A 0.051(3) 0.105(5) 0.063(4) 0.006(4) 0.016(3) 0.004(3)
C6B 0.101(6) 0.051(4) 0.094(6) 0.011(4) -0.013(5) -0.008(4)
C5A 0.059(4) 0.104(5) 0.053(4) 0.014(4) 0.009(3) 0.004(4)
C7B 0.067(4) 0.060(4) 0.080(5) 0.016(4) 0.003(3) -0.003(3)
C4A 0.057(3) 0.073(4) 0.055(4) 0.009(3) -0.001(3) 0.006(3)
C1B 0.037(3) 0.056(3) 0.058(3) 0.005(3) 0.001(2) 0.004(2)
C3A 0.042(3) 0.070(4) 0.053(4) 0.002(3) 0.005(2) 0.011(3)
C1A 0.044(3) 0.063(3) 0.047(3) -0.005(3) 0.005(2) 0.014(2)

loop_
_atom_type_symbol
_atom_type_description
_atom_type_scat_dispersion_real
_atom_type_scat_dispersion_imag
_atom_type_scat_source
C C 0.0033 0.0016 'International Tables Vol C Tables 4.2.6.8 and 6.1.1.4'
O O 0.0106 0.0060 'International Tables Vol C Tables 4.2.6.8 and 6.1.1.4'
Sn Sn -0.6537 1.4246 'International Tables Vol C Tables 4.2.6.8 and 6.1.1.4'
H H 0.0000 0.0000 'International Tables Vol C Tables 4.2.6.8 and 6.1.1.4'

loop_
_geom_angle_atom_site_label_1
_geom_angle_atom_site_label_2
_geom_angle_atom_site_label_3
_geom_angle
_geom_angle_site_symmetry_1
_geom_angle_site_symmetry_3
_geom_angle_publ_flag
C1 Sn1 O1A 90.8(2) . . ?
C1 Sn1 C2 109.3(3) . . ?
O1A Sn1 C2 107.5(3) . . ?
C1 Sn1 O2B 102.3(2) . . ?
O1A Sn1 O2B 154.10(16) . . ?
C2 Sn1 O2B 89.3(3) . . ?
C1 Sn1 O2A 160.7(2) . . ?
O1A Sn1 O2A 73.30(15) . . ?
C2 Sn1 O2A 86.5(3) . . ?
O2B Sn1 O2A 88.68(15) . . ?
C1 Sn1 O1B 90.2(2) . . ?
O1A Sn1 O1B 85.25(18) . . ?
C2 Sn1 O1B 156.0(2) . . ?
O2B Sn1 O1B 72.61(15) . . ?
O2A Sn1 O1B 77.74(19) . . ?
C1B O1B Sn1 116.9(4) . . ?
C2A O2A Sn1 116.0(3) . . ?
C2B O2B Sn1 117.4(3) . . ?
C1A O1A Sn1 117.6(3) . . ?
Sn1 C1 H1A 109.5 . . ?
Sn1 C1 H1B 109.5 . . ?
H1A C1 H1B 109.5 . . ?
Sn1 C1 H1C 109.5 . . ?
H1A C1 H1C 109.5 . . ?
H1B C1 H1C 109.5 . . ?
O2B C2B C3B 118.0(5) . . ?
O2B C2B C1B 116.8(5) . . ?
C3B C2B C1B 125.2(5) . . ?
O2A C2A C3A 116.5(5) . . ?
O2A C2A C1A 115.7(5) . . ?
C3A C2A C1A 127.8(5) . . ?
Sn1 C2 H2A 109.5 . . ?
Sn1 C2 H2B 109.5 . . ?
H2A C2 H2B 109.5 . . ?
Sn1 C2 H2C 109.5 . . ?
H2A C2 H2C 109.5 . . ?
H2B C2 H2C 109.5 . . ?
C4B C3B C2B 132.1(7) . . ?
C4B C3B H3B 113.9 . . ?
C2B C3B H3B 113.9 . . ?
C5B C4B C3B 129.2(7) . . ?
C5B C4B H4B 115.4 . . ?
C3B C4B H4B 115.4 . . ?
C6A C7A C1A 130.4(6) . . ?
C6A C7A H7A 114.8 . . ?
C1A C7A H7A 114.8 . . ?
C4B C5B C6B 128.0(7) . . ?
C4B C5B H5B 116.0 . . ?
C6B C5B H5B 116.0 . . ?
C7A C6A C5A 130.0(6) . . ?
C7A C6A H6A 115.0 . . ?
C5A C6A H6A 115.0 . . ?
C7B C6B C5B 128.8(7) . . ?
C7B C6B H6B 115.6 . . ?
C5B C6B H6B 115.6 . . ?
C4A C5A C6A 126.8(7) . . ?
C4A C5A H5A 116.6 . . ?
C6A C5A H5A 116.6 . . ?
C6B C7B C1B 130.0(7) . . ?
C6B C7B H7B 115.0 . . ?
C1B C7B H7B 115.0 . . ?
C5A C4A C3A 130.9(6) . . ?
C5A C4A H4A 114.5 . . ?
C3A C4A H4A 114.5 . . ?
O1B C1B C7B 117.7(6) . . ?
O1B C1B C2B 115.8(5) . . ?
C7B C1B C2B 126.5(6) . . ?
C4A C3A C2A 129.1(5) . . ?
C4A C3A H3A 115.5 . . ?
C2A C3A H3A 115.5 . . ?
O1A C1A C7A 118.3(5) . . ?
O1A C1A C2A 117.2(5) . . ?
C7A C1A C2A 124.5(5) . . ?

loop_
_geom_bond_atom_site_label_1
_geom_bond_atom_site_label_2
_geom_bond_distance
_geom_bond_site_symmetry_2
_geom_bond_publ_flag
Sn1 C1 2.125(7) . ?
Sn1 O1A 2.132(4) . ?
Sn1 C2 2.145(7) . ?
Sn1 O2B 2.168(4) . ?
Sn1 O2A 2.187(4) . ?
Sn1 O1B 2.206(4) . ?
O1B C1B 1.302(8) . ?
O2A C2A 1.302(7) . ?
O2B C2B 1.308(6) . ?
O1A C1A 1.287(7) . ?
C1 H1A 0.9600 . ?
C1 H1B 0.9600 . ?
C1 H1C 0.9600 . ?
C2B C3B 1.380(8) . ?
C2B C1B 1.434(8) . ?
C2A C3A 1.404(8) . ?
C2A C1A 1.424(7) . ?
C2 H2A 0.9600 . ?
C2 H2B 0.9600 . ?
C2 H2C 0.9600 . ?
C3B C4B 1.369(9) . ?
C3B H3B 0.9300 . ?
C4B C5B 1.348(11) . ?
C4B H4B 0.9300 . ?
C7A C6A 1.364(10) . ?
C7A C1A 1.412(9) . ?
C7A H7A 0.9300 . ?
C5B C6B 1.391(12) . ?
C5B H5B 0.9300 . ?
C6A C5A 1.383(9) . ?
C6A H6A 0.9300 . ?
C6B C7B 1.368(11) . ?
C6B H6B 0.9300 . ?
C5A C4A 1.335(9) . ?
C5A H5A 0.9300 . ?
C7B C1B 1.419(8) . ?
C7B H7B 0.9300 . ?
C4A C3A 1.368(9) . ?
C4A H4A 0.9300 . ?
C3A H3A 0.9300 . ?

loop_
_geom_hbond_atom_site_label_D
_geom_hbond_atom_site_label_H
_geom_hbond_atom_site_label_A
_geom_hbond_distance_DH
_geom_hbond_distance_HA
_geom_hbond_distance_DA
_geom_hbond_angle_DHA
_geom_hbond_site_symmetry_A
C3A H3A O2A 0.93 2.35 3.272(7) 173.1 3
C4A H4A O2B 0.93 2.66 3.494(7) 149.6 3
C6A H6A O1B 0.93 2.46 3.241(8) 141.5 3_655
